data_2208965
loop_
_publ_author_name
'Liu, Rui'
'Li, Yi-Zhi'
'Zhang, Zhong'
'Wang, Zhi-Lin'

_publ_section_title
;
 [3,3',3''-(1,4,7-Triazacyclononane-1,4,7-triyl)tripropanamide]nickel(II)
 bis(perchlorate)
;
_journal_coeditor_code OB2011
_journal_issue 5
_journal_name_full 'Acta Crystallographica Section E'
_journal_page_first m1064
_journal_page_last m1065
_journal_paper_doi 10.1107/S1600536806013316
_journal_volume 62
_journal_year 2006
_chemical_formula_iupac '[Ni (C15 H30 N6 O3)] (Cl O4)2'
_chemical_formula_moiety 'C15 H30 N6 Ni O3 , 2(Cl O4)'
_chemical_formula_sum 'C15 H30 Cl2 N6 Ni O11'
_chemical_formula_weight 600.06
_chemical_name_systematic
;
[3,3',3''-(1,4,7-Triazacyclononane-1,4,7-triyl)tripropanamide]nickel(II)
bis(perchlorate)
;
_space_group_IT_number 14
_symmetry_cell_setting monoclinic
_symmetry_space_group_name_Hall '-P 2ybc'
_symmetry_space_group_name_H-M 'P 1 21/c 1'
_atom_sites_solution_hydrogens geom
_atom_sites_solution_primary direct
_atom_sites_solution_secondary difmap
_cell_angle_alpha 90.00
_cell_angle_beta 105.562(2)
_cell_angle_gamma 90.00
_cell_formula_units_Z 4
_cell_length_a 18.544(2)
_cell_length_b 12.5781(14)
_cell_length_c 10.7292(12)
_cell_measurement_reflns_used 1477
_cell_measurement_temperature 298
_cell_measurement_theta_max 20.74
_cell_measurement_theta_min 2.27
_cell_volume 2410.8(5)
_computing_cell_refinement 'SAINT (Bruker, 2000)'
_computing_data_collection 'SMART (Bruker, 2000)'
_computing_data_reduction SAINT
_computing_molecular_graphics SHELXTL
_computing_publication_material SHELXTL
_computing_structure_refinement SHELXTL
_computing_structure_solution 'SHELXTL (Bruker, 2000)'
_diffrn_ambient_temperature 298
_diffrn_measured_fraction_theta_full 0.998
_diffrn_measured_fraction_theta_max 0.998
_diffrn_measurement_device_type 'Bruker SMART APEX CCD area-detector'
_diffrn_measurement_method '\f and \w'
_diffrn_radiation_monochromator graphite
_diffrn_radiation_source 'fine-focus sealed tube'
_diffrn_radiation_type MoK\a
_diffrn_radiation_wavelength 0.71073
_diffrn_reflns_av_R_equivalents 0.0407
_diffrn_reflns_av_sigmaI/netI 0.0459
_diffrn_reflns_limit_h_max 22
_diffrn_reflns_limit_h_min -22
_diffrn_reflns_limit_k_max 13
_diffrn_reflns_limit_k_min -15
_diffrn_reflns_limit_l_max 12
_diffrn_reflns_limit_l_min -13
_diffrn_reflns_number 12942
_diffrn_reflns_theta_full 26.00
_diffrn_reflns_theta_max 26.00
_diffrn_reflns_theta_min 1.98
_exptl_absorpt_coefficient_mu 1.094
_exptl_absorpt_correction_T_max 0.72
_exptl_absorpt_correction_T_min 0.70
_exptl_absorpt_correction_type multi-scan
_exptl_absorpt_process_details '(SADABS; Bruker, 2000)'
_exptl_crystal_colour purple
_exptl_crystal_density_diffrn 1.653
_exptl_crystal_density_method 'not measured'
_exptl_crystal_description block
_exptl_crystal_F_000 1248
_exptl_crystal_size_max 0.34
_exptl_crystal_size_mid 0.33
_exptl_crystal_size_min 0.31
_refine_diff_density_max 0.285
_refine_diff_density_min -0.403
_refine_ls_extinction_method none
_refine_ls_goodness_of_fit_ref 1.053
_refine_ls_hydrogen_treatment constr
_refine_ls_matrix_type full
_refine_ls_number_parameters 316
_refine_ls_number_reflns 4726
_refine_ls_number_restraints 0
_refine_ls_restrained_S_all 1.053
_refine_ls_R_factor_all 0.0715
_refine_ls_R_factor_gt 0.0553
_refine_ls_shift/su_max 0.000
_refine_ls_shift/su_mean 0.000
_refine_ls_structure_factor_coef Fsqd
_refine_ls_weighting_details 'calc w = 1/[\s^2^(Fo^2^)+(0.07P)^2^+1.9365P] where P=(Fo^2^+2Fc^2^)/3'
_refine_ls_weighting_scheme calc
_refine_ls_wR_factor_gt 0.1284
_refine_ls_wR_factor_ref 0.1339
_reflns_number_gt 3802
_reflns_number_total 4726
_reflns_threshold_expression I>2\s(I)
_cod_data_source_file ob2011.cif
_cod_data_source_block I
_cod_original_sg_symbol_H-M 'P 21/c'
_cod_database_code 2208965
_cod_database_fobs_code 2208965

loop_
_symmetry_equiv_pos_as_xyz
'x, y, z'
'-x, y+1/2, -z+1/2'
'-x, -y, -z'
'x, -y-1/2, z-1/2'

loop_
_atom_site_type_symbol
_atom_site_label
_atom_site_fract_x
_atom_site_fract_y
_atom_site_fract_z
_atom_site_U_iso_or_equiv
_atom_site_adp_type
_atom_site_calc_flag
_atom_site_refinement_flags
_atom_site_occupancy
Cl Cl2 1.05593(5) 0.88177(8) 0.25087(9) 0.0359(2) Uani d . 1
Ni Ni1 0.74693(3) 0.91935(4) 0.21301(5) 0.03202(15) Uani d . 1
Cl Cl1 0.58763(5) 0.37447(7) 0.18066(9) 0.0337(2) Uani d . 1
C C1 0.8248(3) 1.0878(4) 0.3657(5) 0.0577(13) Uani d . 1
H H1A 0.8404 1.1615 0.3795 0.069 Uiso calc R 1
H H1B 0.8675 1.0434 0.4056 0.069 Uiso calc R 1
C C2 0.7615(3) 1.0662(4) 0.4303(5) 0.0525(12) Uani d . 1
H H2A 0.7817 1.0656 0.5236 0.063 Uiso calc R 1
H H2B 0.7245 1.1225 0.4081 0.063 Uiso calc R 1
C C3 0.6422(2) 0.9743(4) 0.3510(5) 0.0504(11) Uani d . 1
H H3A 0.6273 1.0096 0.4206 0.060 Uiso calc R 1
H H3B 0.6191 0.9045 0.3390 0.060 Uiso calc R 1
C C4 0.6153(3) 1.0379(4) 0.2286(5) 0.0543(12) Uani d . 1
H H4A 0.5613 1.0308 0.1970 0.065 Uiso calc R 1
H H4B 0.6266 1.1124 0.2477 0.065 Uiso calc R 1
C C5 0.6773(3) 1.0965(3) 0.0654(5) 0.0463(10) Uani d . 1
H H5A 0.6374 1.1485 0.0404 0.056 Uiso calc R 1
H H5B 0.6903 1.0737 -0.0122 0.056 Uiso calc R 1
C C6 0.7449(3) 1.1474(3) 0.1572(5) 0.0501(11) Uani d . 1
H H6A 0.7686 1.1952 0.1093 0.060 Uiso calc R 1
H H6B 0.7288 1.1891 0.2210 0.060 Uiso calc R 1
C C7 0.8659(3) 1.0583(4) 0.1731(5) 0.0571(13) Uani d . 1
H H7A 0.8974 1.0005 0.2166 0.068 Uiso calc R 1
H H7B 0.8945 1.1236 0.1934 0.068 Uiso calc R 1
C C8 0.8471(3) 1.0398(4) 0.0278(5) 0.0573(12) Uani d . 1
H H8A 0.8188 1.1007 -0.0148 0.069 Uiso calc R 1
H H8B 0.8937 1.0381 0.0030 0.069 Uiso calc R 1
C C9 0.8038(3) 0.9416(4) -0.0242(4) 0.0483(11) Uani d . 1
C C10 0.7490(3) 0.8776(4) 0.4867(4) 0.0458(10) Uani d . 1
H H10A 0.7240 0.8119 0.4523 0.055 Uiso calc R 1
H H10B 0.7321 0.8969 0.5618 0.055 Uiso calc R 1
C C11 0.8325(3) 0.8578(4) 0.5298(4) 0.0552(12) Uani d . 1
H H11A 0.8569 0.9228 0.5680 0.066 Uiso calc R 1
H H11B 0.8423 0.8041 0.5972 0.066 Uiso calc R 1
C C12 0.8684(2) 0.8222(4) 0.4259(5) 0.0509(11) Uani d . 1
C C13 0.6001(3) 0.9386(3) 0.0225(5) 0.0482(11) Uani d . 1
H H13A 0.6281 0.9145 -0.0365 0.058 Uiso calc R 1
H H13B 0.5597 0.9835 -0.0261 0.058 Uiso calc R 1
C C14 0.5664(2) 0.8430(4) 0.0707(5) 0.0499(11) Uani d . 1
H H14A 0.5381 0.8679 0.1289 0.060 Uiso calc R 1
H H14B 0.5311 0.8106 -0.0029 0.060 Uiso calc R 1
C C15 0.6188(2) 0.7582(3) 0.1390(4) 0.0421(9) Uani d . 1
N N1 0.80028(19) 1.0657(3) 0.2247(3) 0.0395(8) Uani d . 1
N N2 0.7255(2) 0.9627(3) 0.3868(3) 0.0393(8) Uani d . 1
N N3 0.65015(18) 1.0034(3) 0.1253(3) 0.0392(8) Uani d . 1
N N4 0.8028(3) 0.9173(4) -0.1447(4) 0.0673(13) Uani d . 1
H H4D 0.7978 0.9765 -0.1917 0.101 Uiso d R 1
H H4E 0.7641 0.8745 -0.1772 0.101 Uiso d R 1
N N5 0.9341(2) 0.7750(3) 0.4629(4) 0.0511(10) Uani d . 1
H H5D 0.9599 0.8032 0.5377 0.077 Uiso d R 1
H H5E 0.9588 0.7850 0.4034 0.077 Uiso d R 1
N N6 0.5895(2) 0.6617(3) 0.1370(5) 0.0607(11) Uani d . 1
H H6C 0.6216 0.6144 0.1209 0.091 Uiso d R 1
H H6D 0.5469 0.6590 0.0745 0.091 Uiso d R 1
O O1 0.77088(17) 0.8864(3) 0.0393(3) 0.0481(7) Uani d . 1
O O2 0.83895(16) 0.8342(2) 0.3073(3) 0.0482(7) Uani d . 1
O O3 0.68594(16) 0.7758(2) 0.1932(3) 0.0409(6) Uani d . 1
O O11 0.57494(16) 0.3409(2) 0.0529(3) 0.0424(7) Uani d . 1
O O12 0.59306(17) 0.2929(3) 0.2621(3) 0.0499(8) Uani d . 1
O O13 0.53474(17) 0.4460(3) 0.1952(3) 0.0497(7) Uani d . 1
O O14 0.65475(17) 0.4360(2) 0.2081(3) 0.0520(8) Uani d . 1
O O21 1.13203(16) 0.8773(2) 0.2612(3) 0.0437(7) Uani d . 1
O O22 1.02602(16) 0.9486(2) 0.1499(3) 0.0461(7) Uani d . 1
O O23 1.04183(16) 0.9370(2) 0.3560(3) 0.0433(7) Uani d . 1
O O24 1.01462(16) 0.7919(2) 0.2378(3) 0.0446(7) Uani d . 1

loop_
_atom_site_aniso_label
_atom_site_aniso_U_11
_atom_site_aniso_U_22
_atom_site_aniso_U_33
_atom_site_aniso_U_12
_atom_site_aniso_U_13
_atom_site_aniso_U_23
Cl2 0.0350(5) 0.0387(5) 0.0343(5) -0.0139(4) 0.0098(4) -0.0038(4)
Ni1 0.0341(3) 0.0301(3) 0.0297(3) -0.00180(19) 0.00483(19) 0.00107(19)
Cl1 0.0367(5) 0.0332(5) 0.0352(5) 0.0014(4) 0.0166(4) -0.0119(4)
C1 0.068(3) 0.048(3) 0.049(3) -0.028(2) 0.001(2) -0.008(2)
C2 0.069(3) 0.050(3) 0.036(2) -0.013(2) 0.008(2) -0.009(2)
C3 0.047(2) 0.051(3) 0.060(3) 0.000(2) 0.025(2) -0.014(2)
C4 0.056(3) 0.041(2) 0.068(3) 0.003(2) 0.020(2) -0.010(2)
C5 0.053(3) 0.033(2) 0.050(3) 0.0043(18) 0.009(2) 0.0104(19)
C6 0.058(3) 0.037(2) 0.053(3) -0.0015(19) 0.010(2) 0.010(2)
C7 0.052(3) 0.054(3) 0.069(3) -0.012(2) 0.023(2) 0.003(2)
C8 0.066(3) 0.061(3) 0.054(3) -0.014(2) 0.031(2) 0.010(2)
C9 0.049(2) 0.055(3) 0.042(3) 0.007(2) 0.016(2) 0.008(2)
C10 0.066(3) 0.044(2) 0.027(2) -0.010(2) 0.0111(19) 0.0012(18)
C11 0.059(3) 0.062(3) 0.032(2) -0.018(2) -0.008(2) 0.005(2)
C12 0.035(2) 0.058(3) 0.052(3) 0.001(2) -0.0030(19) 0.019(2)
C13 0.044(2) 0.042(2) 0.048(3) -0.0020(18) -0.0063(19) 0.004(2)
C14 0.036(2) 0.051(3) 0.054(3) -0.0022(19) -0.0040(19) -0.001(2)
C15 0.050(2) 0.037(2) 0.041(2) -0.0108(18) 0.0174(19) -0.0051(18)
N1 0.0439(19) 0.0364(18) 0.0331(18) -0.0054(14) 0.0013(14) 0.0012(14)
N2 0.052(2) 0.0349(17) 0.0319(18) -0.0054(15) 0.0135(15) -0.0047(14)
N3 0.0389(18) 0.0396(18) 0.0352(18) 0.0045(15) 0.0035(14) 0.0042(15)
N4 0.105(4) 0.067(3) 0.037(2) -0.001(3) 0.031(2) 0.005(2)
N5 0.057(2) 0.0347(19) 0.054(2) 0.0200(17) 0.0008(18) 0.0027(17)
N6 0.055(2) 0.043(2) 0.084(3) -0.0125(18) 0.019(2) -0.004(2)
O1 0.0577(19) 0.0489(17) 0.0400(17) -0.0021(15) 0.0168(14) 0.0015(14)
O2 0.0401(16) 0.0542(18) 0.0443(18) 0.0062(13) 0.0008(13) 0.0001(15)
O3 0.0457(16) 0.0357(14) 0.0384(16) -0.0067(12) 0.0062(13) -0.0024(12)
O11 0.0484(16) 0.0474(16) 0.0383(16) -0.0194(13) 0.0233(13) -0.0209(13)
O12 0.0555(19) 0.0567(19) 0.0418(17) 0.0163(15) 0.0204(14) 0.0133(14)
O13 0.0484(17) 0.0478(17) 0.0541(19) 0.0147(14) 0.0161(15) -0.0015(15)
O14 0.0475(18) 0.0487(18) 0.0539(19) -0.0145(14) 0.0031(14) -0.0145(15)
O21 0.0453(16) 0.0500(17) 0.0454(17) 0.0030(13) 0.0290(13) 0.0141(14)
O22 0.0449(16) 0.0449(16) 0.0496(18) 0.0180(13) 0.0144(13) 0.0126(14)
O23 0.0441(16) 0.0463(16) 0.0410(16) -0.0182(13) 0.0141(13) -0.0200(13)
O24 0.0486(17) 0.0423(16) 0.0464(17) -0.0129(13) 0.0186(13) -0.0170(13)

loop_
_atom_type_symbol
_atom_type_description
_atom_type_scat_dispersion_real
_atom_type_scat_dispersion_imag
_atom_type_scat_source
C C 0.0033 0.0016 'International Tables Vol C Tables 4.2.6.8 and 6.1.1.4'
H H 0.0000 0.0000 'International Tables Vol C Tables 4.2.6.8 and 6.1.1.4'
N N 0.0061 0.0033 'International Tables Vol C Tables 4.2.6.8 and 6.1.1.4'
O O 0.0106 0.0060 'International Tables Vol C Tables 4.2.6.8 and 6.1.1.4'
Cl Cl 0.1484 0.1585 'International Tables Vol C Tables 4.2.6.8 and 6.1.1.4'
Ni Ni 0.3393 1.1124 'International Tables Vol C Tables 4.2.6.8 and 6.1.1.4'

loop_
_geom_angle_atom_site_label_1
_geom_angle_atom_site_label_2
_geom_angle_atom_site_label_3
_geom_angle
_geom_angle_publ_flag
O24 Cl2 O22 109.5(2) ?
O24 Cl2 O21 120.7(2) ?
O22 Cl2 O21 106.05(18) ?
O24 Cl2 O23 105.90(17) ?
O22 Cl2 O23 102.1(2) ?
O21 Cl2 O23 111.08(19) ?
O24 Cl2 Ni1 61.78(14) ?
O22 Cl2 Ni1 72.76(13) ?
O21 Cl2 Ni1 177.49(14) ?
O23 Cl2 Ni1 67.29(12) ?
O2 Ni1 O1 89.33(13) ?
O2 Ni1 N1 96.54(13) y
O1 Ni1 N1 91.04(13) y
O2 Ni1 N3 176.62(14) y
O1 Ni1 N3 93.56(13) y
N1 Ni1 N3 85.17(14) ?
O2 Ni1 N2 91.63(14) y
O1 Ni1 N2 176.18(13) y
N1 Ni1 N2 85.18(13) ?
N3 Ni1 N2 85.60(14) ?
O2 Ni1 O3 87.42(12) ?
O1 Ni1 O3 88.66(12) ?
N1 Ni1 O3 176.02(12) y
N3 Ni1 O3 90.89(12) y
N2 Ni1 O3 95.08(12) y
O2 Ni1 Cl2 39.04(9) ?
O1 Ni1 Cl2 65.79(9) ?
N1 Ni1 Cl2 67.22(10) ?
N3 Ni1 Cl2 144.14(10) ?
N2 Ni1 Cl2 113.00(10) ?
O3 Ni1 Cl2 116.17(8) ?
O12 Cl1 O13 111.1(2) ?
O12 Cl1 O11 112.0(2) ?
O13 Cl1 O11 112.0(2) ?
O12 Cl1 O14 111.9(2) ?
O13 Cl1 O14 103.4(2) ?
O11 Cl1 O14 105.99(18) ?
N1 C1 C2 111.3(4) ?
N1 C1 H1A 109.4 ?
C2 C1 H1A 109.4 ?
N1 C1 H1B 109.4 ?
C2 C1 H1B 109.4 ?
H1A C1 H1B 108.0 ?
N2 C2 C1 110.3(4) ?
N2 C2 H2A 109.6 ?
C1 C2 H2A 109.6 ?
N2 C2 H2B 109.6 ?
C1 C2 H2B 109.6 ?
H2A C2 H2B 108.1 ?
N2 C3 C4 110.7(4) ?
N2 C3 H3A 109.5 ?
C4 C3 H3A 109.5 ?
N2 C3 H3B 109.5 ?
C4 C3 H3B 109.5 ?
H3A C3 H3B 108.1 ?
N3 C4 C3 112.8(4) ?
N3 C4 H4A 109.0 ?
C3 C4 H4A 109.0 ?
N3 C4 H4B 109.0 ?
C3 C4 H4B 109.0 ?
H4A C4 H4B 107.8 ?
N3 C5 C6 111.6(4) ?
N3 C5 H5A 109.3 ?
C6 C5 H5A 109.3 ?
N3 C5 H5B 109.3 ?
C6 C5 H5B 109.3 ?
H5A C5 H5B 108.0 ?
N1 C6 C5 111.4(3) ?
N1 C6 H6A 109.3 ?
C5 C6 H6A 109.3 ?
N1 C6 H6B 109.3 ?
C5 C6 H6B 109.3 ?
H6A C6 H6B 108.0 ?
N1 C7 C8 114.3(4) ?
N1 C7 H7A 108.7 ?
C8 C7 H7A 108.7 ?
N1 C7 H7B 108.7 ?
C8 C7 H7B 108.7 ?
H7A C7 H7B 107.6 ?
C9 C8 C7 117.4(4) ?
C9 C8 H8A 107.9 ?
C7 C8 H8A 107.9 ?
C9 C8 H8B 107.9 ?
C7 C8 H8B 107.9 ?
H8A C8 H8B 107.2 ?
O1 C9 N4 121.7(5) ?
O1 C9 C8 123.4(4) ?
N4 C9 C8 114.9(4) ?
N2 C10 C11 114.4(4) ?
N2 C10 H10A 108.6 ?
C11 C10 H10A 108.6 ?
N2 C10 H10B 108.6 ?
C11 C10 H10B 108.6 ?
H10A C10 H10B 107.6 ?
C12 C11 C10 116.1(4) ?
C12 C11 H11A 108.3 ?
C10 C11 H11A 108.3 ?
C12 C11 H11B 108.3 ?
C10 C11 H11B 108.3 ?
H11A C11 H11B 107.4 ?
O2 C12 N5 118.5(5) ?
O2 C12 C11 123.8(4) ?
N5 C12 C11 117.7(4) ?
N3 C13 C14 114.7(4) ?
N3 C13 H13A 108.6 ?
C14 C13 H13A 108.6 ?
N3 C13 H13B 108.6 ?
C14 C13 H13B 108.6 ?
H13A C13 H13B 107.6 ?
C15 C14 C13 117.6(4) ?
C15 C14 H14A 107.9 ?
C13 C14 H14A 107.9 ?
C15 C14 H14B 107.9 ?
C13 C14 H14B 107.9 ?
H14A C14 H14B 107.2 ?
O3 C15 N6 121.5(4) ?
O3 C15 C14 122.6(4) ?
N6 C15 C14 115.9(4) ?
C7 N1 C1 109.7(4) ?
C7 N1 C6 113.1(4) ?
C1 N1 C6 110.3(4) ?
C7 N1 Ni1 110.5(3) ?
C1 N1 Ni1 103.8(3) ?
C6 N1 Ni1 109.0(3) ?
C2 N2 C10 112.6(3) ?
C2 N2 C3 110.0(4) ?
C10 N2 C3 109.6(3) ?
C2 N2 Ni1 109.6(3) ?
C10 N2 Ni1 111.5(3) ?
C3 N2 Ni1 103.2(3) ?
C13 N3 C5 109.2(3) ?
C13 N3 C4 113.8(4) ?
C5 N3 C4 111.0(3) ?
C13 N3 Ni1 110.5(3) ?
C5 N3 Ni1 104.2(2) ?
C4 N3 Ni1 107.8(3) ?
C9 N4 H4D 109.3 ?
C9 N4 H4E 108.7 ?
H4D N4 H4E 109.5 ?
C12 N5 H5D 108.9 ?
C12 N5 H5E 109.5 ?
H5D N5 H5E 109.5 ?
C15 N6 H6C 108.9 ?
C15 N6 H6D 108.9 ?
H6C N6 H6D 109.5 ?
C9 O1 Ni1 129.6(3) ?
C12 O2 Ni1 130.3(3) ?
C15 O3 Ni1 129.9(3) ?

loop_
_geom_bond_atom_site_label_1
_geom_bond_atom_site_label_2
_geom_bond_distance
_geom_bond_publ_flag
Cl2 O24 1.351(3) ?
Cl2 O22 1.366(3) ?
Cl2 O21 1.387(3) ?
Cl2 O23 1.408(3) ?
Cl2 Ni1 5.6544(12) ?
Ni1 O2 2.039(3) y
Ni1 O1 2.071(3) y
Ni1 N1 2.077(3) y
Ni1 N3 2.078(3) y
Ni1 N2 2.081(3) y
Ni1 O3 2.111(3) y
Cl1 O12 1.334(3) ?
Cl1 O13 1.370(3) ?
Cl1 O11 1.393(3) ?
Cl1 O14 1.428(3) ?
C1 N1 1.485(6) ?
C1 C2 1.539(7) ?
C1 H1A 0.9700 ?
C1 H1B 0.9700 ?
C2 N2 1.480(5) ?
C2 H2A 0.9700 ?
C2 H2B 0.9700 ?
C3 N2 1.497(6) ?
C3 C4 1.504(7) ?
C3 H3A 0.9700 ?
C3 H3B 0.9700 ?
C4 N3 1.489(6) ?
C4 H4A 0.9700 ?
C4 H4B 0.9700 ?
C5 N3 1.486(5) ?
C5 C6 1.514(6) ?
C5 H5A 0.9700 ?
C5 H5B 0.9700 ?
C6 N1 1.496(5) ?
C6 H6A 0.9700 ?
C6 H6B 0.9700 ?
C7 N1 1.468(6) ?
C7 C8 1.522(7) ?
C7 H7A 0.9700 ?
C7 H7B 0.9700 ?
C8 C9 1.496(7) ?
C8 H8A 0.9700 ?
C8 H8B 0.9700 ?
C9 O1 1.242(5) ?
C9 N4 1.324(6) ?
C10 N2 1.495(5) ?
C10 C11 1.514(7) ?
C10 H10A 0.9700 ?
C10 H10B 0.9700 ?
C11 C12 1.511(7) ?
C11 H11A 0.9700 ?
C11 H11B 0.9700 ?
C12 O2 1.252(6) ?
C12 N5 1.316(6) ?
C13 N3 1.482(5) ?
C13 C14 1.508(6) ?
C13 H13A 0.9700 ?
C13 H13B 0.9700 ?
C14 C15 1.495(6) ?
C14 H14A 0.9700 ?
C14 H14B 0.9700 ?
C15 O3 1.245(5) ?
C15 N6 1.327(6) ?
N4 H4D 0.8900 ?
N4 H4E 0.8900 ?
N5 H5D 0.8900 ?
N5 H5E 0.8900 ?
N6 H6C 0.8900 ?
N6 H6D 0.8900 ?

loop_
_geom_hbond_atom_site_label_D
_geom_hbond_atom_site_label_H
_geom_hbond_atom_site_label_A
_geom_hbond_site_symmetry_A
_geom_hbond_distance_DH
_geom_hbond_distance_HA
_geom_hbond_distance_DA
_geom_hbond_angle_DHA
N4 H4E O3 4_575 0.89 2.55 3.405(6) 160
N4 H4D O21 3_775 0.89 2.48 3.242(5) 144
N5 H5D O24 4_576 0.89 2.43 3.046(5) 127
N5 H5E O24 . 0.89 2.28 3.170(5) 173
N5 H5E O23 . 0.89 2.59 3.270(5) 134
N6 H6C O14 . 0.89 2.44 3.100(5) 131
N6 H6D O11 3_665 0.89 2.30 3.181(5) 168
